data_1527388
loop_
_publ_author_name
'Galasso, F.'
'Darby, W.'

_publ_section_title
;
 Preparation, structure, and properties of K2 Nb O3 F
;
_journal_name_full 'Journal of Physical Chemistry'
_journal_page_first 1318
_journal_page_last 1320
_journal_volume 66
_journal_year 1962
_chemical_formula_sum 'F K2 Nb O3'
_chemical_name_systematic 'K2 Nb O3 F'
_space_group_IT_number 139
_symmetry_space_group_name_Hall '-I 4 2'
_symmetry_space_group_name_H-M 'I 4/m m m'
_cell_angle_alpha 90
_cell_angle_beta 90
_cell_angle_gamma 90
_cell_formula_units_Z 2
_cell_length_a 3.956
_cell_length_b 3.956
_cell_length_c 13.67
_cell_volume 213.935
_citation_journal_id_ASTM JPCHAX
_cod_data_source_file Galasso_JPCHAX_1962_1623.cif
_cod_data_source_block F1K2Nb1O3
_cod_original_cell_volume 213.9346
_cod_original_formula_sum 'F1 K2 Nb1 O3'
_cod_database_code 1527388

loop_
_symmetry_equiv_pos_as_xyz
x,y,z
-y,x,z
-x,-y,z
y,-x,z
x,-y,-z
y,x,-z
-x,y,-z
-y,-x,-z
-x,-y,-z
y,-x,-z
x,y,-z
-y,x,-z
-x,y,z
-y,-x,z
x,-y,z
y,x,z
x+1/2,y+1/2,z+1/2
-y+1/2,x+1/2,z+1/2
-x+1/2,-y+1/2,z+1/2
y+1/2,-x+1/2,z+1/2
x+1/2,-y+1/2,-z+1/2
y+1/2,x+1/2,-z+1/2
-x+1/2,y+1/2,-z+1/2
-y+1/2,-x+1/2,-z+1/2
-x+1/2,-y+1/2,-z+1/2
y+1/2,-x+1/2,-z+1/2
x+1/2,y+1/2,-z+1/2
-y+1/2,x+1/2,-z+1/2
-x+1/2,y+1/2,z+1/2
-y+1/2,-x+1/2,z+1/2
x+1/2,-y+1/2,z+1/2
y+1/2,x+1/2,z+1/2

loop_
_atom_site_label
_atom_site_type_symbol
_atom_site_fract_x
_atom_site_fract_y
_atom_site_fract_z
_atom_site_occupancy
_atom_site_U_iso_or_equiv
K1 K+1 0 0 0.35 1 0.0
Nb1 Nb+5 0 0 0 1 0.0
O1 O-2 0.5 0 0 1 0.0
O2 O-2 0 0 0.151 0.5 0.0
F1 F-1 0 0 0.151 0.5 0.0
